data_2203749
loop_
_publ_author_name
'Gu, Jian-Ming'
'Zhang, You-Chu'
'Hu, Xiu-Rong'

_publ_section_title
;
 1-Phenyl-2-(toluene-4-sulfonyl)ethanone
;
_journal_issue 6
_journal_name_full 'Acta Crystallographica Section E'
_journal_page_first o1115
_journal_page_last o1116
_journal_paper_doi 10.1107/S160053680401267X
_journal_volume 60
_journal_year 2004
_chemical_formula_iupac 'C15 H14 O3 S'
_chemical_formula_moiety 'C15 H14 O3 S'
_chemical_formula_sum 'C15 H14 O3 S'
_chemical_formula_weight 274.33
_chemical_name_systematic
;
1-Phenyl-2-(toluene-4-sulfonyl)ethanone
;
_space_group_IT_number 14
_symmetry_cell_setting monoclinic
_symmetry_space_group_name_Hall '-P 2ybc'
_symmetry_space_group_name_H-M 'P 1 21/c 1'
_cell_angle_alpha 90
_cell_angle_beta 95.343(2)
_cell_angle_gamma 90
_cell_formula_units_Z 4
_cell_length_a 15.8077(7)
_cell_length_b 5.4113(2)
_cell_length_c 15.8940(9)
_cell_measurement_reflns_used 9916
_cell_measurement_temperature 293.1
_cell_measurement_theta_max 27.3
_cell_measurement_theta_min 1.7
_cell_volume 1353.67(11)
_computing_cell_refinement PROCESS-AUTO
_computing_data_collection 'PROCESS-AUTO (Rigaku, 2004)'
_computing_data_reduction 'CrystalStructure (Rigaku, 2004)'
_computing_molecular_graphics 'ORTEP-3 for Windows (Farrugia, 1997)'
_computing_publication_material CrystalStructure
_computing_structure_refinement 'CRYSTALS (Watkin et al., 1996)'
_computing_structure_solution 'SIR97 (Altomare et al., 1999)'
_diffrn_detector_area_resol_mean 10.00
_diffrn_measured_fraction_theta_full 0.9457
_diffrn_measured_fraction_theta_max 0.9440
_diffrn_measurement_device_type 'Rigaku R-AXIS RAPID'
_diffrn_measurement_method \w
_diffrn_radiation_type 'Mo K\a'
_diffrn_radiation_wavelength 0.7107
_diffrn_reflns_av_R_equivalents 0.035
_diffrn_reflns_limit_h_max 20
_diffrn_reflns_limit_h_min -20
_diffrn_reflns_limit_k_max 6
_diffrn_reflns_limit_k_min -6
_diffrn_reflns_limit_l_max 20
_diffrn_reflns_limit_l_min -20
_diffrn_reflns_number 10775
_diffrn_reflns_theta_full 27.10
_diffrn_reflns_theta_max 27.31
_exptl_absorpt_coefficient_mu 0.239
_exptl_absorpt_correction_T_max 0.967
_exptl_absorpt_correction_T_min 0.862
_exptl_absorpt_correction_type multi-scan
_exptl_absorpt_process_details '(ABSCOR; Higashi, 1995)'
_exptl_crystal_colour colourless
_exptl_crystal_density_diffrn 1.346
_exptl_crystal_density_meas ?
_exptl_crystal_density_method .
_exptl_crystal_description chunk
_exptl_crystal_F_000 576.00
_exptl_crystal_size_max 0.40
_exptl_crystal_size_mid 0.24
_exptl_crystal_size_min 0.14
_refine_diff_density_max 0.17
_refine_diff_density_min -0.26
_refine_ls_extinction_method none
_refine_ls_goodness_of_fit_ref 1.011
_refine_ls_hydrogen_treatment constr
_refine_ls_number_parameters 172
_refine_ls_number_reflns 1730
_refine_ls_R_factor_gt 0.0448
_refine_ls_shift/su_max 0.0003
_refine_ls_structure_factor_coef Fsqd
_refine_ls_weighting_details
;w = 1/[\s^2^(F*)+(0.0644P)^2^+0.233P] where P = 0.333max(Fo^2^,0) +
 0.667Fc^2^
;
_refine_ls_weighting_scheme calc
_refine_ls_wR_factor_ref 0.1040
_reflns_number_gt 1729
_reflns_number_total 2861
_reflns_threshold_expression F^2^>2\s(F^2^)
_cod_data_source_file dn6137.cif
_cod_data_source_block I
_cod_original_cell_volume 1353.70(10)
_cod_database_code 2203749
_cod_database_fobs_code 2203749

loop_
_symmetry_equiv_pos_site_id
_symmetry_equiv_pos_as_xyz
1 +x,+y,+z
2 -x,1/2+y,1/2-z
3 -x,-y,-z
4 +x,1/2-y,1/2+z

loop_
_atom_site_label
_atom_site_fract_x
_atom_site_fract_y
_atom_site_fract_z
_atom_site_U_iso_or_equiv
_atom_site_adp_type
_atom_site_refinement_flags
_atom_site_occupancy
_atom_site_type_symbol
S1 0.27957(4) 0.81402(14) 0.39622(4) 0.0590 Uani . 1.0000 S
O1 0.07615(15) 0.6611(4) 0.41481(14) 0.0875 Uani . 1.0000 O
O2 0.26681(15) 0.5529(4) 0.39131(15) 0.0880 Uani . 1.0000 O
O3 0.32615(12) 0.9155(4) 0.46984(11) 0.0808 Uani . 1.0000 O
C1 0.17732(16) 0.9554(5) 0.38419(15) 0.0538 Uani . 1.0000 C
H1A 0.18261 1.1300 0.39749 0.0500 Uiso R 1.0000 H
H1B 0.1533 0.9395 0.3262 0.0500 Uiso . 1.0000 H
C2 0.11915(17) 0.8326(5) 0.44272(17) 0.0575 Uani . 1.0000 C
C3 0.11789(15) 0.9178(5) 0.53130(16) 0.0500 Uani . 1.0000 C
C4 0.16240(18) 1.1226(5) 0.56344(18) 0.0615 Uani . 1.0000 C
H4 0.19491 1.2140 0.52879 0.0500 Uiso R 1.0000 H
C5 0.15893(19) 1.1908(6) 0.64633(19) 0.0686 Uani . 1.0000 C
H5 0.18900 1.3286 0.66743 0.0500 Uiso R 1.0000 H
C6 0.11144(19) 1.0573(7) 0.69779(19) 0.0721 Uani . 1.0000 C
H6 0.10916 1.1048 0.75377 0.0500 Uiso R 1.0000 H
C7 0.06723(18) 0.8539(6) 0.66705(19) 0.0701 Uani . 1.0000 C
H7 0.03536 0.7623 0.70224 0.0500 Uiso R 1.0000 H
C8 0.07002(17) 0.7850(6) 0.58410(18) 0.0621 Uani . 1.0000 C
H8 0.03938 0.6479 0.56322 0.0500 Uiso R 1.0000 H
C9 0.32716(16) 0.9122(5) 0.30642(15) 0.0498 Uani . 1.0000 C
C10 0.31451(18) 0.7786(5) 0.23290(17) 0.0626 Uani . 1.0000 C
H10 0.28115 0.6367 0.23069 0.0500 Uiso R 1.0000 H
C11 0.35141(18) 0.8567(6) 0.16250(17) 0.0670 Uani . 1.0000 C
H11 0.34255 0.7665 0.11264 0.0500 Uiso R 1.0000 H
C12 0.40109(17) 1.0642(6) 0.16441(17) 0.0609 Uani . 1.0000 C
C13 0.41287(18) 1.1956(5) 0.23909(19) 0.0653 Uani . 1.0000 C
H13 0.44611 1.3377 0.24125 0.0500 Uiso R 1.0000 H
C14 0.37657(17) 1.1210(5) 0.31043(17) 0.0585 Uani . 1.0000 C
H14 0.38546 1.2106 0.36042 0.0500 Uiso R 1.0000 H
C15 0.4428(2) 1.1482(7) 0.0880(2) 0.0948 Uani . 1.0000 C
H151 0.4282 1.0375 0.0417 0.1118 Uiso R 1.0000 H
H152 0.5033 1.1492 0.1011 0.1118 Uiso R 1.0000 H
H153 0.4237 1.3119 0.0726 0.1118 Uiso R 1.0000 H

loop_
_atom_site_aniso_label
_atom_site_aniso_U_11
_atom_site_aniso_U_22
_atom_site_aniso_U_33
_atom_site_aniso_U_12
_atom_site_aniso_U_13
_atom_site_aniso_U_23
S1 0.0700(5) 0.0605(4) 0.0476(4) 0.0075(4) 0.0116(3) 0.0113(3)
O1 0.0995(16) 0.0955(18) 0.0698(14) -0.0434(14) 0.0206(11) -0.0196(12)
O2 0.1153(17) 0.0499(12) 0.1051(18) 0.0137(12) 0.0435(14) 0.0200(12)
O3 0.0771(13) 0.1228(18) 0.0412(11) 0.0040(13) -0.0014(9) 0.0091(12)
C1 0.0664(16) 0.0533(16) 0.0416(14) 0.0003(13) 0.0041(12) 0.0042(12)
C2 0.0610(16) 0.0576(17) 0.0547(16) -0.0057(15) 0.0091(12) 0.0010(14)
C3 0.0519(14) 0.0506(14) 0.0484(15) 0.0015(13) 0.0088(11) 0.0030(12)
C4 0.0724(18) 0.0533(17) 0.0609(18) -0.0043(14) 0.0169(14) 0.0000(13)
C5 0.0785(19) 0.0615(18) 0.0659(19) 0.0020(16) 0.0077(15) -0.0157(16)
C6 0.0710(19) 0.096(2) 0.0508(17) 0.0178(19) 0.0140(14) -0.0086(18)
C7 0.0642(18) 0.092(2) 0.0568(18) -0.0002(17) 0.0203(14) 0.0104(17)
C8 0.0575(15) 0.0673(18) 0.0622(17) -0.0087(14) 0.0100(13) 0.0038(15)
C9 0.0557(14) 0.0514(14) 0.0425(14) 0.0024(13) 0.0063(11) -0.0006(12)
C10 0.0682(17) 0.0635(17) 0.0564(17) -0.0107(15) 0.0072(13) -0.0112(14)
C11 0.0743(18) 0.083(2) 0.0442(16) 0.0021(17) 0.0057(13) -0.0151(15)
C12 0.0555(16) 0.079(2) 0.0496(16) 0.0121(16) 0.0113(12) 0.0071(15)
C13 0.0657(17) 0.0612(17) 0.071(2) -0.0108(15) 0.0157(14) 0.0000(16)
C14 0.0699(17) 0.0575(17) 0.0487(15) -0.0008(14) 0.0090(13) -0.0106(13)
C15 0.087(2) 0.137(3) 0.064(2) 0.011(2) 0.0288(17) 0.020(2)

loop_
_atom_type_symbol
_atom_type_description
_atom_type_scat_dispersion_real
_atom_type_scat_dispersion_imag
_atom_type_scat_source
C C 0.003 0.002
;
International Tables for Crystallography
(1992, Vol. C, Tables 4.2.6.8 and 6.1.1.4)
;
H H 0.000 0.000
;
International Tables for Crystallography
(1992, Vol. C, Table 6.1.1.4)
;
O O 0.011 0.006
;
International Tables for Crystallography
(1992, Vol. C, Tables 4.2.6.8 and 6.1.1.4)
;
S S 0.125 0.123
;
International Tables for Crystallography
(1992, Vol. C, Tables 4.2.6.8 and 6.1.1.4)
;

loop_
_geom_angle_atom_site_label_1
_geom_angle_atom_site_label_2
_geom_angle_atom_site_label_3
_geom_angle
_geom_angle_publ_flag
O2 S1 O3 118.87(14) yes
O2 S1 C1 107.26(13) yes
O3 S1 C1 108.37(13) yes
O2 S1 C9 108.90(13) yes
O3 S1 C9 108.75(13) yes
C1 S1 C9 103.63(12) yes
S1 C1 H1A 109.620 no
S1 C1 H1B 109.641 no
H1A C1 H1B 108.188 no
S1 C1 C2 109.94(18) yes
H1A C1 C2 109.688 no
H1B C1 C2 109.739 no
C1 C2 O1 117.5(2) yes
C1 C2 C3 120.5(2) yes
O1 C2 C3 122.0(2) yes
C2 C3 C4 123.2(2) yes
C2 C3 C8 118.1(2) no
C4 C3 C8 118.7(2) no
C3 C4 H4 119.816 no
C3 C4 C5 120.3(3) no
H4 C4 C5 119.906 no
C4 C5 H5 119.749 no
C4 C5 C6 120.3(3) no
H5 C5 C6 119.912 no
C5 C6 H6 119.938 no
C5 C6 C7 120.1(3) no
H6 C6 C7 119.954 no
C6 C7 H7 120.071 no
C6 C7 C8 120.0(3) no
H7 C7 C8 119.960 no
C3 C8 C7 120.6(3) no
C3 C8 H8 119.624 no
C7 C8 H8 119.773 no
S1 C9 C10 119.5(2) no
S1 C9 C14 119.8(2) no
C10 C9 C14 120.7(3) no
C9 C10 H10 120.267 no
C9 C10 C11 119.4(3) no
H10 C10 C11 120.311 no
C10 C11 H11 119.359 no
C10 C11 C12 121.3(3) no
H11 C11 C12 119.324 no
C11 C12 C13 118.2(3) no
C11 C12 C15 121.5(3) no
C13 C12 C15 120.3(3) no
C12 C13 H13 119.186 no
C12 C13 C14 121.5(3) no
H13 C13 C14 119.272 no
C13 C14 C9 118.8(3) no
C13 C14 H14 120.593 no
C9 C14 H14 120.594 no
C12 C15 H151 109.747 no
C12 C15 H152 109.192 no
H151 C15 H152 109.476 no
C12 C15 H153 109.461 no
H151 C15 H153 109.476 no
H152 C15 H153 109.476 no

loop_
_geom_bond_atom_site_label_1
_geom_bond_atom_site_label_2
_geom_bond_distance
_geom_bond_publ_flag
S1 O2 1.428(2) yes
S1 O3 1.433(2) yes
S1 C1 1.782(3) yes
S1 C9 1.756(3) yes
O1 C2 1.210(3) yes
C1 H1A 0.970 no
C1 H1B 0.968 no
C1 C2 1.520(3) yes
C2 C3 1.483(4) yes
C3 C4 1.385(4) no
C3 C8 1.383(3) no
C4 H4 0.930 no
C4 C5 1.374(4) no
C5 H5 0.930 no
C5 C6 1.367(4) no
C6 H6 0.930 no
C6 C7 1.369(4) no
C7 H7 0.930 no
C7 C8 1.375(4) no
C8 H8 0.930 no
C9 C10 1.373(4) no
C9 C14 1.372(3) no
C10 H10 0.930 no
C10 C11 1.376(4) no
C11 H11 0.930 no
C11 C12 1.369(4) no
C12 C13 1.381(4) no
C12 C15 1.505(4) no
C13 H13 0.930 no
C13 C14 1.378(4) no
C14 H14 0.930 no
C15 H151 0.960 no
C15 H152 0.960 no
C15 H153 0.960 no

loop_
_geom_hbond_atom_site_label_D
_geom_hbond_atom_site_label_H
_geom_hbond_atom_site_label_A
_geom_hbond_site_symmetry_A
_geom_hbond_distance_DH
_geom_hbond_distance_HA
_geom_hbond_distance_DA
_geom_hbond_angle_DHA
C8 H8 O1 3_566 0.93 2.52 3.341(3) 147
C11 H11 O3 4_564 0.93 2.46 3.388(3) 171

loop_
_cod_related_entry_id
_cod_related_entry_database
_cod_related_entry_code
1 ChemSpider 88141
